data_4504096
loop_
_publ_author_name
'Thalladi, Venkat R.'
'Dabros, Marta'
'Gehrke, Annette'
'Weiss, Hans-Christoph'
'Boese, Roland'

_publ_section_title
;
 Crystal Engineering with &#x22EE;C&#x2212;H&#x00B7;&#x00B7;&#x00B7;N and
 C&#x2212;H&#x00B7;&#x00B7;&#x00B7;N Hydrogen Bonds
;
_journal_issue 4
_journal_name_full 'Crystal Growth &amp; Design'
_journal_page_first 598
_journal_paper_doi 10.1021/cg060806w
_journal_volume 7
_journal_year 2007
_chemical_formula_moiety 'C7 H5 N'
_chemical_formula_sum 'C7 H5 N'
_chemical_formula_weight 103.12
_chemical_name_common 4-Ethynylpyridine
_chemical_name_systematic
; 
 4-Ethynylpyridine 
;
_space_group_IT_number 15
_symmetry_cell_setting monoclinic
_symmetry_space_group_name_Hall '-I 2ya'
_symmetry_space_group_name_H-M 'I 1 2/a 1'
_atom_sites_solution_hydrogens geom
_atom_sites_solution_primary direct
_atom_sites_solution_secondary difmap
_audit_creation_method SHELXL-97
_cell_angle_alpha 90.00
_cell_angle_beta 109.05(4)
_cell_angle_gamma 90.00
_cell_formula_units_Z 4
_cell_length_a 7.371(6)
_cell_length_b 8.701(4)
_cell_length_c 9.303(5)
_cell_measurement_reflns_used 50
_cell_measurement_temperature 123(2)
_cell_measurement_theta_max 12.5
_cell_measurement_theta_min 10
_cell_volume 564.0(6)
_computing_cell_refinement 'Siemens P3-PC diffractometer program'
_computing_data_collection 'Siemens P3-PC diffractometer program'
_computing_data_reduction 'Siemens XDISK'
_computing_molecular_graphics 'Bruker AXS SHELXTL Ver. 5.10'
_computing_publication_material 'Bruker AXS SHELXTL Ver. 5.10'
_computing_structure_refinement 'Bruker AXS SHELXTL Ver. 5.10'
_computing_structure_solution 'Bruker AXS SHELXTL Ver. 5.03'
_diffrn_ambient_temperature 123(2)
_diffrn_measured_fraction_theta_full 0.821
_diffrn_measured_fraction_theta_max 0.821
_diffrn_measurement_device_type 'Nicolet R3m/V four circle diffractometer'
_diffrn_measurement_method 'Wyckoff scan mode'
_diffrn_radiation_monochromator graphite
_diffrn_radiation_source 'fine-focus sealed tube'
_diffrn_radiation_type MoK\a
_diffrn_radiation_wavelength 0.71073
_diffrn_reflns_av_R_equivalents 0.0871
_diffrn_reflns_av_sigmaI/netI 0.0685
_diffrn_reflns_limit_h_max 10
_diffrn_reflns_limit_h_min -5
_diffrn_reflns_limit_k_max 12
_diffrn_reflns_limit_k_min -12
_diffrn_reflns_limit_l_max 8
_diffrn_reflns_limit_l_min -13
_diffrn_reflns_number 1680
_diffrn_reflns_theta_full 30.08
_diffrn_reflns_theta_max 30.08
_diffrn_reflns_theta_min 3.29
_diffrn_standards_decay_% 0
_diffrn_standards_interval_count 100
_diffrn_standards_number 2
_exptl_absorpt_coefficient_mu 0.073
_exptl_absorpt_correction_type none
_exptl_crystal_colour colorless
_exptl_crystal_density_diffrn 1.215
_exptl_crystal_density_method 'not measured'
_exptl_crystal_description block
_exptl_crystal_F_000 216
_exptl_crystal_size_max 0.41
_exptl_crystal_size_mid 0.37
_exptl_crystal_size_min 0.33
_refine_diff_density_max 0.390
_refine_diff_density_min -0.317
_refine_diff_density_rms 0.094
_refine_ls_extinction_coef 0.014(4)
_refine_ls_extinction_expression Fc^*^=kFc[1+0.001xFc^2^\l^3^/sin(2\q)]^-1/4^
_refine_ls_extinction_method SHELXL
_refine_ls_goodness_of_fit_ref 1.066
_refine_ls_hydrogen_treatment constr
_refine_ls_matrix_type full
_refine_ls_number_parameters 40
_refine_ls_number_reflns 685
_refine_ls_number_restraints 0
_refine_ls_restrained_S_all 1.066
_refine_ls_R_factor_all 0.0971
_refine_ls_R_factor_gt 0.0876
_refine_ls_shift/su_max 0.000
_refine_ls_shift/su_mean 0.000
_refine_ls_structure_factor_coef Fsqd
_refine_ls_weighting_details 'calc w=1/[\s^2^(Fo^2^)+(0.1629P)^2^+0.0620P] where P=(Fo^2^+2Fc^2^)/3'
_refine_ls_weighting_scheme calc
_refine_ls_wR_factor_gt 0.2181
_refine_ls_wR_factor_ref 0.2365
_reflns_number_gt 531
_reflns_number_total 685
_reflns_threshold_expression >2sigma(I)
_cod_data_source_file cg060806wsi20061113_031338.cif
_cod_data_source_block 1
_cod_depositor_comments
;
The following automatic conversions were performed:

'_symmetry_cell_setting' value 'Monoclinic' changed to 'monoclinic'
according to /home/saulius/struct/CIF-dictionaries/cif_core.dic
dictionary named 'cif_core.dic' version 2.4.1 from 2010-06-29.

Automatic conversion script
Id: cif_fix_values 1715 2011-07-08 13:25:40Z adriana 
;
_cod_original_sg_symbol_H-M I2/a
_cod_database_code 4504096

loop_
_symmetry_equiv_pos_as_xyz
'x, y, z'
'-x+1/2, y, -z'
'x+1/2, y+1/2, z+1/2'
'-x+1, y+1/2, -z+1/2'
'-x, -y, -z'
'x-1/2, -y, z'
'-x+1/2, -y+1/2, -z+1/2'
'x, -y+1/2, z+1/2'

loop_
_atom_site_label
_atom_site_type_symbol
_atom_site_fract_x
_atom_site_fract_y
_atom_site_fract_z
_atom_site_U_iso_or_equiv
_atom_site_adp_type
_atom_site_occupancy
_atom_site_symmetry_multiplicity
_atom_site_calc_flag
_atom_site_refinement_flags
C3 C 0.1663(3) 0.55012(19) 0.3661(2) 0.0503(6) Uani 1 1 d .
H3 H 0.1088 0.6007 0.2744 0.060 Uiso 1 1 d R
C5 C 0.2500 0.7979(2) 0.5000 0.0467(7) Uani 1 2 d S
N1 N 0.2500 0.3112(2) 0.5000 0.0646(9) Uani 1 2 d S
C4 C 0.2500 0.6326(2) 0.5000 0.0413(7) Uani 1 2 d S
C2 C 0.1709(3) 0.3910(2) 0.3730(3) 0.0607(7) Uani 1 1 d .
H2 H 0.1152 0.3367 0.2833 0.073 Uiso 1 1 d R
C6 C 0.2500 0.9347(2) 0.5000 0.0565(9) Uani 1 2 d S
H6 H 0.2500 1.0553 0.5000 0.068 Uiso 1 2 d SR

loop_
_atom_site_aniso_label
_atom_site_aniso_U_11
_atom_site_aniso_U_22
_atom_site_aniso_U_33
_atom_site_aniso_U_23
_atom_site_aniso_U_13
_atom_site_aniso_U_12
C3 0.0573(14) 0.0323(8) 0.0516(11) -0.0039(6) 0.0045(10) 0.0018(6)
C5 0.0567(17) 0.0301(10) 0.0443(12) 0.000 0.0042(12) 0.000
N1 0.0526(16) 0.0266(9) 0.104(2) 0.000 0.0112(14) 0.000
C4 0.0447(15) 0.0262(9) 0.0477(12) 0.000 0.0076(11) 0.000
C2 0.0588(14) 0.0323(8) 0.0795(14) -0.0153(7) 0.0070(11) -0.0014(6)
C6 0.077(2) 0.0285(11) 0.0503(14) 0.000 0.0019(13) 0.000

loop_
_atom_type_symbol
_atom_type_description
_atom_type_scat_dispersion_real
_atom_type_scat_dispersion_imag
_atom_type_scat_source
C C 0.0033 0.0016 'International Tables Vol C Tables 4.2.6.8 and 6.1.1.4'
H H 0.0000 0.0000 'International Tables Vol C Tables 4.2.6.8 and 6.1.1.4'
N N 0.0061 0.0033 'International Tables Vol C Tables 4.2.6.8 and 6.1.1.4'

loop_
_geom_angle_atom_site_label_1
_geom_angle_atom_site_label_2
_geom_angle_atom_site_label_3
_geom_angle
_geom_angle_site_symmetry_1
_geom_angle_site_symmetry_3
C2 C3 C4 118.39(16) . .
C2 C3 H3 120.8 . .
C4 C3 H3 120.8 . .
C6 C5 C4 180.000(1) . .
C2 N1 C2 117.0(2) . 2_556
C3 C4 C3 118.1(2) . 2_556
C3 C4 C5 120.96(10) . .
C3 C4 C5 120.96(10) 2_556 .
N1 C2 C3 124.05(16) . .
N1 C2 H2 118.0 . .
C3 C2 H2 118.0 . .
C5 C6 H6 180.0 . .

loop_
_geom_bond_atom_site_label_1
_geom_bond_atom_site_label_2
_geom_bond_distance
_geom_bond_site_symmetry_2
C3 C2 1.386(2) .
C3 C4 1.395(2) .
C3 H3 0.9300 .
C5 C6 1.191(3) .
C5 C4 1.438(3) .
N1 C2 1.330(3) .
N1 C2 1.330(3) 2_556
C4 C3 1.395(2) 2_556
C2 H2 0.9300 .
C6 H6 1.0486 .
